data_7247027
loop_
_publ_author_name
'Faraonov, Maxim A.'
'Yudanova, Evgeniya I.'
'Kuzmin, Alexey V.'
'Khasanov, Salavat S.'
'Troyanov, Sergey I.'
'Otsuka, Akihiro'
'Yamochi, Hideki'
'Kitagawa, Hiroshi'
'Konarev, Dmitri V.'

_publ_section_title
;
 Synthesis, structure and properties of coordination complexes of tin(ii)
 phthalocyanine and naphthalocyanine with transition metal fragments
;
_journal_issue 33
_journal_name_full CrystEngComm
_journal_page_first 4620
_journal_page_last 4637
_journal_paper_doi 10.1039/D3CE00564J
_journal_volume 25
_journal_year 2023
_chemical_formula_sum 'C52 H52 Fe N9 O4 Sn'
_chemical_formula_weight 1041.56
_space_group_crystal_system monoclinic
_space_group_IT_number 14
_space_group_name_Hall '-P 2yn'
_space_group_name_H-M_alt 'P 1 21/n 1'
_atom_sites_solution_hydrogens geom
_atom_sites_solution_secondary difmap
_audit_creation_method SHELXL-2014/7
_audit_update_record
;
2022-09-21 deposited with the CCDC.	2023-07-13 downloaded from the CCDC.
;
_cell_angle_alpha 90
_cell_angle_beta 102.485(10)
_cell_angle_gamma 90
_cell_formula_units_Z 4
_cell_length_a 12.5750(10)
_cell_length_b 26.240(2)
_cell_length_c 14.6840(10)
_cell_measurement_reflns_used 39000
_cell_measurement_temperature 100(2)
_cell_measurement_theta_max 32
_cell_measurement_theta_min 3
_cell_volume 4730.7(6)
_computing_cell_refinement XDS
_computing_data_collection XDS
_computing_data_reduction XDS
_computing_structure_refinement 'SHELXL-2014/7 (Sheldrick, 2014)'
_computing_structure_solution SHELXD
_diffrn_ambient_temperature 100(2)
_diffrn_measured_fraction_theta_full 0.929
_diffrn_measured_fraction_theta_max 0.816
_diffrn_measurement_device_type MAR225
_diffrn_measurement_method CCD
_diffrn_radiation_type synchrotron
_diffrn_radiation_wavelength 0.895
_diffrn_reflns_av_R_equivalents 0.0593
_diffrn_reflns_av_unetI/netI 0.0296
_diffrn_reflns_Laue_measured_fraction_full 0.929
_diffrn_reflns_Laue_measured_fraction_max 0.816
_diffrn_reflns_limit_h_max 13
_diffrn_reflns_limit_h_min -13
_diffrn_reflns_limit_k_max 32
_diffrn_reflns_limit_k_min -32
_diffrn_reflns_limit_l_max 18
_diffrn_reflns_limit_l_min -18
_diffrn_reflns_number 70930
_diffrn_reflns_point_group_measured_fraction_full 0.929
_diffrn_reflns_point_group_measured_fraction_max 0.816
_diffrn_reflns_theta_full 32.450
_diffrn_reflns_theta_max 36.863
_diffrn_reflns_theta_min 2.628
_diffrn_source 'BL 14.3 PSF, BESSY, Berlin, Germany'
_exptl_absorpt_coefficient_mu 1.638
_exptl_absorpt_correction_type none
_exptl_crystal_colour black
_exptl_crystal_density_diffrn 1.462
_exptl_crystal_description plate
_exptl_crystal_F_000 2140
_exptl_crystal_recrystallization_method 'Re-crystallisation from solvent: o-dichlorobenzene'
_exptl_crystal_size_max 0.040
_exptl_crystal_size_mid 0.040
_exptl_crystal_size_min 0.020
_refine_diff_density_max 1.181
_refine_diff_density_min -1.510
_refine_diff_density_rms 0.102
_refine_ls_extinction_method none
_refine_ls_goodness_of_fit_ref 1.035
_refine_ls_hydrogen_treatment constr
_refine_ls_matrix_type full
_refine_ls_number_parameters 619
_refine_ls_number_reflns 9716
_refine_ls_number_restraints 0
_refine_ls_restrained_S_all 1.035
_refine_ls_R_factor_all 0.0548
_refine_ls_R_factor_gt 0.0411
_refine_ls_shift/su_max 0.001
_refine_ls_shift/su_mean 0.000
_refine_ls_structure_factor_coef Fsqd
_refine_ls_weighting_details 'w=1/[\s^2^(Fo^2^)+(0.0600P)^2^+8.0000P] where P=(Fo^2^+2Fc^2^)/3'
_refine_ls_weighting_scheme calc
_refine_ls_wR_factor_gt 0.1043
_refine_ls_wR_factor_ref 0.1135
_reflns_Friedel_coverage 0.000
_reflns_number_gt 8084
_reflns_number_total 9716
_reflns_threshold_expression 'I > 2\s(I)'
_cod_data_source_file d3ce00564j2.cif
_cod_data_source_block TBA_SnPcFeCO4
_cod_depositor_comments 'Adding full bibliography for 7247026--7247038.cif.'
_cod_original_sg_symbol_H-M 'P 21/n'
_cod_database_code 7247027
_shelx_shelxl_version_number 2014/7
_shelx_space_group_comment
;
The symmetry employed for this shelxl refinement is uniquely defined
by the following loop, which should always be used as a source of
symmetry information in preference to the above space-group names.
They are only intended as comments.
;
_shelx_estimated_absorpt_t_min 0.965
_shelx_estimated_absorpt_t_max 0.982

loop_
_space_group_symop_operation_xyz
'x, y, z'
'-x+1/2, y+1/2, -z+1/2'
'-x, -y, -z'
'x-1/2, -y-1/2, z-1/2'

loop_
_atom_site_label
_atom_site_type_symbol
_atom_site_fract_x
_atom_site_fract_y
_atom_site_fract_z
_atom_site_U_iso_or_equiv
_atom_site_adp_type
_atom_site_occupancy
_atom_site_site_symmetry_order
_atom_site_calc_flag
_atom_site_refinement_flags_posn
_atom_site_refinement_flags_adp
_atom_site_refinement_flags_occupancy
_atom_site_disorder_assembly
_atom_site_disorder_group
Sn1 Sn 0.87362(2) 0.07725(2) 0.33919(2) 0.02300(8) Uani 1 1 d . . . A 1
Fe1 Fe 0.90693(4) 0.16058(2) 0.26799(3) 0.02761(12) Uani 1 1 d . . . A 1
O1 O 0.9454(3) 0.26163(10) 0.1967(2) 0.0530(8) Uani 1 1 d . . . A 1
O2 O 0.8949(3) 0.20408(10) 0.44948(19) 0.0513(8) Uani 1 1 d . . . A 1
O3 O 1.1130(2) 0.11670(10) 0.24165(18) 0.0388(6) Uani 1 1 d . . . A 1
O4 O 0.7148(3) 0.13958(12) 0.1194(2) 0.0576(8) Uani 1 1 d . . . A 1
N1 N 0.9080(2) 0.01254(10) 0.26130(17) 0.0263(6) Uani 1 1 d . . . A 1
N2 N 0.7295(2) -0.00039(10) 0.15780(18) 0.0288(6) Uani 1 1 d . . . A 1
N3 N 0.7108(2) 0.04899(10) 0.29468(17) 0.0264(6) Uani 1 1 d . . . A 1
N4 N 0.6237(2) 0.09039(10) 0.40853(19) 0.0287(6) Uani 1 1 d . . . A 1
N5 N 0.8201(2) 0.08622(10) 0.46766(18) 0.0262(6) Uani 1 1 d . . . A 1
N6 N 0.9975(2) 0.09304(10) 0.57675(18) 0.0277(6) Uani 1 1 d . . . A 1
N7 N 1.0167(2) 0.05013(10) 0.43329(17) 0.0255(6) Uani 1 1 d . . . A 1
N8 N 1.1043(2) 0.00659(10) 0.32191(18) 0.0264(6) Uani 1 1 d . . . A 1
C1 C 1.0130(3) -0.00166(11) 0.2578(2) 0.0259(7) Uani 1 1 d . . . A 1
C2 C 1.0100(3) -0.02817(12) 0.1707(2) 0.0274(7) Uani 1 1 d . . . A 1
C3 C 1.0935(3) -0.04771(12) 0.1308(2) 0.0302(7) Uani 1 1 d . . . A 1
H3 H 1.1675 -0.0466 0.1632 0.036 Uiso 1 1 calc R U . A 1
C4 C 1.0633(3) -0.06871(13) 0.0420(2) 0.0351(8) Uani 1 1 d . . . A 1
H4 H 1.1181 -0.0814 0.0124 0.042 Uiso 1 1 calc R U . A 1
C5 C 0.9538(3) -0.07146(13) -0.0049(2) 0.0364(8) Uani 1 1 d . . . A 1
H5 H 0.9358 -0.0859 -0.0657 0.044 Uiso 1 1 calc R U . A 1
C6 C 0.8716(3) -0.05364(13) 0.0355(2) 0.0326(7) Uani 1 1 d . . . A 1
H6 H 0.7974 -0.0569 0.0045 0.039 Uiso 1 1 calc R U . A 1
C7 C 0.9005(3) -0.03062(12) 0.1235(2) 0.0284(7) Uani 1 1 d . . . A 1
C8 C 0.8376(3) -0.00519(12) 0.1803(2) 0.0275(7) Uani 1 1 d . . . A 1
C9 C 0.6718(3) 0.02254(12) 0.2116(2) 0.0276(7) Uani 1 1 d . . . A 1
C10 C 0.5546(3) 0.02236(12) 0.1933(2) 0.0276(7) Uani 1 1 d . . . A 1
C11 C 0.4761(3) -0.00051(13) 0.1228(2) 0.0317(8) Uani 1 1 d . . . A 1
H11 H 0.4963 -0.0183 0.0728 0.038 Uiso 1 1 calc R U . A 1
C12 C 0.3678(3) 0.00368(14) 0.1286(2) 0.0358(8) Uani 1 1 d . . . A 1
H12 H 0.3131 -0.0112 0.0813 0.043 Uiso 1 1 calc R U . A 1
C13 C 0.3370(3) 0.02948(13) 0.2030(3) 0.0346(8) Uani 1 1 d . . . A 1
H13 H 0.2622 0.0316 0.2053 0.042 Uiso 1 1 calc R U . A 1
C14 C 0.4150(3) 0.05180(12) 0.2727(2) 0.0307(7) Uani 1 1 d . . . A 1
H14 H 0.3947 0.0689 0.3234 0.037 Uiso 1 1 calc R U . A 1
C15 C 0.5235(3) 0.04868(12) 0.2670(2) 0.0268(7) Uani 1 1 d . . . A 1
C16 C 0.6223(3) 0.06534(12) 0.3290(2) 0.0266(7) Uani 1 1 d . . . A 1
C17 C 0.7145(3) 0.09822(12) 0.4727(2) 0.0273(7) Uani 1 1 d . . . A 1
C18 C 0.7155(3) 0.11827(12) 0.5646(2) 0.0294(7) Uani 1 1 d . . . A 1
C19 C 0.6304(3) 0.13373(12) 0.6061(2) 0.0313(7) Uani 1 1 d . . . A 1
H19 H 0.5568 0.1338 0.5725 0.038 Uiso 1 1 calc R U . A 1
C20 C 0.6586(3) 0.14894(13) 0.6990(2) 0.0372(9) Uani 1 1 d . . . A 1
H20 H 0.6031 0.1602 0.7291 0.045 Uiso 1 1 calc R U . A 1
C21 C 0.7666(3) 0.14808(14) 0.7492(2) 0.0362(8) Uani 1 1 d . . . A 1
H21 H 0.7826 0.1581 0.8129 0.043 Uiso 1 1 calc R U . A 1
C22 C 0.8509(3) 0.13293(13) 0.7081(2) 0.0314(7) Uani 1 1 d . . . A 1
H22 H 0.9242 0.1326 0.7423 0.038 Uiso 1 1 calc R U . A 1
C23 C 0.8238(3) 0.11809(12) 0.6138(2) 0.0277(7) Uani 1 1 d . . . A 1
C24 C 0.8899(3) 0.09826(12) 0.5524(2) 0.0267(7) Uani 1 1 d . . . A 1
C25 C 1.0554(3) 0.07063(12) 0.5216(2) 0.0274(7) Uani 1 1 d . . . A 1
C26 C 1.1719(3) 0.06327(12) 0.5480(2) 0.0274(7) Uani 1 1 d . . . A 1
C27 C 1.2503(3) 0.07719(13) 0.6272(2) 0.0320(8) Uani 1 1 d . . . A 1
H27 H 1.2298 0.0936 0.6785 0.038 Uiso 1 1 calc R U . A 1
C28 C 1.3580(3) 0.06640(13) 0.6288(2) 0.0334(8) Uani 1 1 d . . . A 1
H28 H 1.4125 0.0768 0.6809 0.040 Uiso 1 1 calc R U . A 1
C29 C 1.3889(3) 0.04034(13) 0.5551(2) 0.0324(7) Uani 1 1 d . . . A 1
H29 H 1.4636 0.0331 0.5583 0.039 Uiso 1 1 calc R U . A 1
C30 C 1.3117(3) 0.02497(12) 0.4776(2) 0.0297(7) Uani 1 1 d . . . A 1
H30 H 1.3321 0.0064 0.4285 0.036 Uiso 1 1 calc R U . A 1
C31 C 1.2031(3) 0.03771(12) 0.4739(2) 0.0269(7) Uani 1 1 d . . . A 1
C32 C 1.1046(3) 0.02941(12) 0.4024(2) 0.0275(7) Uani 1 1 d . . . A 1
C49 C 0.9303(3) 0.22181(14) 0.2239(2) 0.0362(8) Uani 1 1 d . . . A 1
C50 C 0.8984(4) 0.18620(13) 0.3785(2) 0.0375(8) Uani 1 1 d . . . A 1
C51 C 1.0314(3) 0.13318(12) 0.2533(2) 0.0305(7) Uani 1 1 d . . . A 1
C52 C 0.7891(3) 0.14698(14) 0.1785(3) 0.0380(8) Uani 1 1 d . . . A 1
N9 N 0.6229(3) -0.20230(11) -0.16961(19) 0.0324(6) Uani 1 1 d . . . B 1
C33 C 0.6523(3) -0.17685(14) -0.2542(2) 0.0370(8) Uani 1 1 d . . . B 1
H33A H 0.5844 -0.1637 -0.2945 0.044 Uiso 1 1 calc R U . B 1
H33B H 0.6994 -0.1472 -0.2322 0.044 Uiso 1 1 calc R U . B 1
C34 C 0.7097(4) -0.20985(15) -0.3137(2) 0.0405(9) Uani 1 1 d . . . B 1
H34A H 0.6717 -0.2430 -0.3264 0.049 Uiso 1 1 calc R U . B 1
H34B H 0.7855 -0.2165 -0.2800 0.049 Uiso 1 1 calc R U . B 1
C35 C 0.7097(4) -0.18217(17) -0.4061(3) 0.0479(10) Uani 1 1 d . . . B 1
H35A H 0.6344 -0.1810 -0.4440 0.057 Uiso 1 1 calc R U . B 1
H35B H 0.7347 -0.1466 -0.3925 0.057 Uiso 1 1 calc R U . B 1
C36 C 0.7826(4) -0.2080(2) -0.4621(3) 0.0601(13) Uani 1 1 d . . . B 1
H36A H 0.8573 -0.2095 -0.4249 0.090 Uiso 1 1 calc R U . B 1
H36B H 0.7816 -0.1886 -0.5193 0.090 Uiso 1 1 calc R U . B 1
H36C H 0.7561 -0.2427 -0.4784 0.090 Uiso 1 1 calc R U . B 1
C37 C 0.5342(3) -0.24204(14) -0.1995(3) 0.0380(8) Uani 1 1 d . . . B 1
H37A H 0.5173 -0.2573 -0.1426 0.046 Uiso 1 1 calc R U . B 1
H37B H 0.5636 -0.2695 -0.2332 0.046 Uiso 1 1 calc R U . B 1
C38A C 0.4280(4) -0.22327(16) -0.2611(3) 0.0444(9) Uani 0.741(11) 1 d . . P B 1
H38A H 0.3960 -0.1965 -0.2279 0.053 Uiso 1 1 calc R U . B 1
H38B H 0.4429 -0.2082 -0.3189 0.053 Uiso 1 1 calc R U . B 1
C39A C 0.3482(4) -0.2667(2) -0.2859(4) 0.0680(15) Uani 0.741(11) 1 d . . P B 1
H39A H 0.2811 -0.2533 -0.3270 0.082 Uiso 0.741(11) 1 calc R U P B 1
H39B H 0.3798 -0.2920 -0.3223 0.082 Uiso 0.741(11) 1 calc R U P B 1
C40A C 0.3187(6) -0.2920(3) -0.2105(5) 0.063(2) Uani 0.741(11) 1 d . . P B 1
H40A H 0.3827 -0.3092 -0.1732 0.095 Uiso 0.741(11) 1 calc R U P B 1
H40B H 0.2621 -0.3172 -0.2343 0.095 Uiso 0.741(11) 1 calc R U P B 1
H40C H 0.2909 -0.2672 -0.1716 0.095 Uiso 0.741(11) 1 calc R U P B 1
C41 C 0.5858(3) -0.15946(13) -0.1139(2) 0.0356(8) Uani 1 1 d . . . B 1
H41A H 0.6462 -0.1347 -0.0968 0.043 Uiso 1 1 calc R U . B 1
H41B H 0.5243 -0.1416 -0.1550 0.043 Uiso 1 1 calc R U . B 1
C42 C 0.5501(3) -0.17529(14) -0.0255(2) 0.0381(8) Uani 1 1 d . . . B 1
H42A H 0.6078 -0.1961 0.0141 0.046 Uiso 1 1 calc R U . B 1
H42B H 0.4831 -0.1962 -0.0417 0.046 Uiso 1 1 calc R U . B 1
C43 C 0.5284(4) -0.12758(14) 0.0279(2) 0.0398(9) Uani 1 1 d . . . B 1
H43A H 0.5969 -0.1080 0.0474 0.048 Uiso 1 1 calc R U . B 1
H43B H 0.4750 -0.1056 -0.0137 0.048 Uiso 1 1 calc R U . B 1
C44 C 0.4853(5) -0.14117(17) 0.1126(3) 0.0582(13) Uani 1 1 d . . . B 1
H44A H 0.4146 -0.1582 0.0931 0.087 Uiso 1 1 calc R U . B 1
H44B H 0.4764 -0.1101 0.1472 0.087 Uiso 1 1 calc R U . B 1
H44C H 0.5366 -0.1641 0.1527 0.087 Uiso 1 1 calc R U . B 1
C45 C 0.7201(3) -0.23073(13) -0.1118(2) 0.0319(7) Uani 1 1 d . . . B 1
H45A H 0.6959 -0.2486 -0.0604 0.038 Uiso 1 1 calc R U . B 1
H45B H 0.7431 -0.2571 -0.1518 0.038 Uiso 1 1 calc R U . B 1
C46 C 0.8186(3) -0.19826(13) -0.0700(2) 0.0341(8) Uani 1 1 d . . . B 1
H46A H 0.8015 -0.1761 -0.0205 0.041 Uiso 1 1 calc R U . B 1
H46B H 0.8377 -0.1762 -0.1188 0.041 Uiso 1 1 calc R U . B 1
C47 C 0.9139(3) -0.23283(14) -0.0291(3) 0.0387(9) Uani 1 1 d . . . B 1
H47A H 0.9278 -0.2561 -0.0783 0.046 Uiso 1 1 calc R U . B 1
H47B H 0.8948 -0.2539 0.0209 0.046 Uiso 1 1 calc R U . B 1
C48 C 1.0172(4) -0.20282(16) 0.0107(3) 0.0472(10) Uani 1 1 d . . . B 1
H48A H 1.0376 -0.1825 -0.0390 0.071 Uiso 1 1 calc R U . B 1
H48B H 1.0764 -0.2265 0.0365 0.071 Uiso 1 1 calc R U . B 1
H48C H 1.0042 -0.1801 0.0601 0.071 Uiso 1 1 calc R U . B 1
C38B C 0.4280(4) -0.22327(16) -0.2611(3) 0.0444(9) Uani 0.259(11) 1 d . . P B 2
C39B C 0.3482(4) -0.2667(2) -0.2859(4) 0.0680(15) Uani 0.259(11) 1 d . . P B 2
H39C H 0.2974 -0.2613 -0.2438 0.082 Uiso 0.259(11) 1 calc R U P B 2
H39D H 0.3063 -0.2572 -0.3487 0.082 Uiso 0.259(11) 1 calc R U P B 2
C40B C 0.3547(16) -0.3218(7) -0.2910(12) 0.055(6) Uani 0.259(11) 1 d . . P B 2
H40D H 0.3983 -0.3312 -0.3363 0.083 Uiso 0.259(11) 1 calc R U P B 2
H40E H 0.2813 -0.3359 -0.3107 0.083 Uiso 0.259(11) 1 calc R U P B 2
H40F H 0.3891 -0.3354 -0.2296 0.083 Uiso 0.259(11) 1 calc R U P B 2

loop_
_atom_site_aniso_label
_atom_site_aniso_U_11
_atom_site_aniso_U_22
_atom_site_aniso_U_33
_atom_site_aniso_U_23
_atom_site_aniso_U_13
_atom_site_aniso_U_12
Sn1 0.02819(15) 0.01956(11) 0.02234(11) -0.00120(7) 0.00784(8) -0.00108(8)
Fe1 0.0363(3) 0.0211(2) 0.0268(2) -0.00058(17) 0.00978(19) -0.00204(18)
O1 0.076(2) 0.0270(14) 0.0634(18) 0.0055(13) 0.0318(16) -0.0066(13)
O2 0.092(2) 0.0278(14) 0.0413(14) -0.0073(11) 0.0315(15) -0.0024(14)
O3 0.0389(18) 0.0377(14) 0.0444(14) 0.0006(11) 0.0191(12) 0.0001(11)
O4 0.057(2) 0.0529(19) 0.0518(17) 0.0045(14) -0.0126(15) -0.0059(15)
N1 0.0324(18) 0.0203(13) 0.0263(12) -0.0022(10) 0.0067(11) -0.0008(10)
N2 0.0345(19) 0.0260(14) 0.0248(12) -0.0005(10) 0.0038(11) -0.0023(11)
N3 0.0293(17) 0.0244(13) 0.0252(12) -0.0020(10) 0.0049(10) -0.0032(11)
N4 0.0333(18) 0.0215(13) 0.0334(14) -0.0002(11) 0.0119(12) -0.0009(11)
N5 0.0286(18) 0.0239(13) 0.0268(12) -0.0005(10) 0.0077(11) 0.0003(10)
N6 0.0322(19) 0.0256(14) 0.0263(12) 0.0009(10) 0.0084(11) -0.0017(11)
N7 0.0290(17) 0.0249(14) 0.0241(12) 0.0004(10) 0.0086(10) 0.0002(10)
N8 0.0327(17) 0.0207(13) 0.0273(12) 0.0001(10) 0.0097(11) -0.0012(10)
C1 0.032(2) 0.0188(14) 0.0290(15) 0.0014(12) 0.0104(13) 0.0000(12)
C2 0.037(2) 0.0197(15) 0.0273(14) 0.0012(12) 0.0108(13) -0.0010(12)
C3 0.038(2) 0.0201(15) 0.0352(16) 0.0001(13) 0.0150(14) -0.0018(13)
C4 0.048(3) 0.0257(17) 0.0362(17) -0.0022(13) 0.0204(16) -0.0005(14)
C5 0.058(3) 0.0248(17) 0.0277(16) -0.0044(13) 0.0132(15) 0.0003(15)
C6 0.043(2) 0.0257(17) 0.0291(16) -0.0017(13) 0.0079(14) 0.0025(14)
C7 0.041(2) 0.0192(15) 0.0260(14) 0.0019(12) 0.0094(13) -0.0006(13)
C8 0.035(2) 0.0222(15) 0.0254(14) 0.0005(12) 0.0072(13) 0.0002(12)
C9 0.034(2) 0.0230(15) 0.0252(14) 0.0027(12) 0.0060(12) -0.0018(13)
C10 0.035(2) 0.0197(15) 0.0285(15) 0.0040(12) 0.0073(13) -0.0017(12)
C11 0.037(2) 0.0276(17) 0.0296(15) 0.0023(13) 0.0054(13) -0.0020(13)
C12 0.032(2) 0.0337(19) 0.0382(18) -0.0003(15) 0.0008(14) -0.0031(14)
C13 0.029(2) 0.0306(18) 0.0443(19) 0.0039(15) 0.0085(15) 0.0002(14)
C14 0.037(2) 0.0233(16) 0.0328(16) 0.0049(13) 0.0100(14) -0.0004(13)
C15 0.030(2) 0.0209(15) 0.0301(15) 0.0052(12) 0.0074(13) 0.0008(12)
C16 0.030(2) 0.0197(15) 0.0310(15) 0.0035(12) 0.0095(13) 0.0011(12)
C17 0.032(2) 0.0215(15) 0.0302(15) 0.0012(12) 0.0099(13) -0.0022(12)
C18 0.042(2) 0.0208(15) 0.0289(15) 0.0014(12) 0.0146(14) -0.0015(13)
C19 0.039(2) 0.0253(16) 0.0336(16) 0.0005(13) 0.0161(14) 0.0027(13)
C20 0.057(3) 0.0289(18) 0.0332(17) 0.0031(14) 0.0252(17) 0.0054(16)
C21 0.053(3) 0.0310(18) 0.0272(15) 0.0002(13) 0.0150(15) 0.0041(15)
C22 0.045(2) 0.0257(17) 0.0247(15) 0.0021(12) 0.0106(14) 0.0019(14)
C23 0.036(2) 0.0230(15) 0.0260(14) 0.0024(12) 0.0114(13) 0.0005(12)
C24 0.038(2) 0.0220(15) 0.0211(13) 0.0004(11) 0.0075(12) -0.0026(13)
C25 0.037(2) 0.0210(15) 0.0252(14) 0.0006(12) 0.0094(13) -0.0028(12)
C26 0.031(2) 0.0235(15) 0.0279(15) 0.0028(12) 0.0074(13) -0.0009(12)
C27 0.040(2) 0.0278(17) 0.0282(15) 0.0005(13) 0.0080(14) -0.0034(14)
C28 0.036(2) 0.0306(18) 0.0318(16) 0.0035(13) 0.0022(14) -0.0028(14)
C29 0.029(2) 0.0297(17) 0.0376(17) 0.0074(14) 0.0047(14) 0.0008(13)
C30 0.033(2) 0.0241(16) 0.0324(16) 0.0050(13) 0.0077(13) 0.0013(13)
C31 0.030(2) 0.0223(15) 0.0284(15) 0.0042(12) 0.0073(12) -0.0031(12)
C32 0.032(2) 0.0227(15) 0.0284(15) 0.0031(12) 0.0086(13) 0.0002(12)
C49 0.044(3) 0.0317(19) 0.0359(17) -0.0011(14) 0.0162(15) -0.0012(15)
C50 0.057(3) 0.0232(17) 0.0371(18) -0.0009(14) 0.0200(16) -0.0036(15)
C51 0.041(2) 0.0244(16) 0.0276(15) 0.0016(12) 0.0095(14) -0.0068(14)
C52 0.042(3) 0.0297(18) 0.0413(19) 0.0049(15) 0.0060(16) -0.0005(15)
N9 0.041(2) 0.0257(14) 0.0296(13) -0.0002(11) 0.0071(12) 0.0025(12)
C33 0.049(3) 0.0293(18) 0.0312(16) 0.0029(14) 0.0055(15) 0.0034(15)
C34 0.055(3) 0.0340(19) 0.0324(17) -0.0014(15) 0.0088(16) 0.0004(17)
C35 0.068(3) 0.044(2) 0.0302(17) 0.0018(16) 0.0076(17) -0.008(2)
C36 0.067(4) 0.076(3) 0.040(2) -0.006(2) 0.018(2) -0.016(3)
C37 0.042(2) 0.0291(18) 0.0424(19) -0.0053(15) 0.0069(16) 0.0016(15)
C38A 0.045(3) 0.040(2) 0.046(2) -0.0004(17) 0.0056(17) 0.0017(17)
C39A 0.046(3) 0.048(3) 0.098(4) 0.001(3) -0.011(3) 0.000(2)
C40A 0.042(4) 0.057(4) 0.088(5) 0.020(4) 0.008(3) -0.001(3)
C41 0.050(3) 0.0253(17) 0.0316(16) 0.0002(13) 0.0088(15) 0.0046(15)
C42 0.051(3) 0.0280(18) 0.0367(18) 0.0028(14) 0.0129(16) 0.0026(15)
C43 0.056(3) 0.0326(19) 0.0330(17) 0.0005(14) 0.0140(16) 0.0012(16)
C44 0.100(4) 0.039(2) 0.046(2) 0.0042(18) 0.038(2) 0.006(2)
C45 0.041(2) 0.0251(16) 0.0300(15) 0.0023(13) 0.0090(14) 0.0027(14)
C46 0.044(2) 0.0284(17) 0.0294(16) 0.0022(13) 0.0064(14) -0.0026(14)
C47 0.046(3) 0.0322(19) 0.0350(17) 0.0019(15) 0.0029(15) 0.0017(15)
C48 0.048(3) 0.038(2) 0.050(2) -0.0007(17) -0.0013(18) 0.0041(17)
C38B 0.045(3) 0.040(2) 0.046(2) -0.0004(17) 0.0056(17) 0.0017(17)
C39B 0.046(3) 0.048(3) 0.098(4) 0.001(3) -0.011(3) 0.000(2)
C40B 0.056(13) 0.052(11) 0.053(10) 0.013(8) 0.003(8) -0.008(8)

loop_
_atom_type_symbol
_atom_type_description
_atom_type_scat_dispersion_real
_atom_type_scat_dispersion_imag
_atom_type_scat_source
C C 0.0033 0.0016 'International Tables Vol C Tables 4.2.6.8 and 6.1.1.4'
H H 0.0000 0.0000 'International Tables Vol C Tables 4.2.6.8 and 6.1.1.4'
N N 0.0061 0.0033 'International Tables Vol C Tables 4.2.6.8 and 6.1.1.4'
O O 0.0106 0.0060 'International Tables Vol C Tables 4.2.6.8 and 6.1.1.4'
Fe Fe 0.3463 0.8444 'International Tables Vol C Tables 4.2.6.8 and 6.1.1.4'
Sn Sn -0.6537 1.4246 'International Tables Vol C Tables 4.2.6.8 and 6.1.1.4'

loop_
_geom_angle_atom_site_label_1
_geom_angle_atom_site_label_2
_geom_angle_atom_site_label_3
_geom_angle
_geom_angle_site_symmetry_1
_geom_angle_site_symmetry_3
_geom_angle_publ_flag
N7 Sn1 N3 134.15(10) . . ?
N7 Sn1 N1 80.95(10) . . ?
N3 Sn1 N1 81.51(11) . . ?
N7 Sn1 N5 81.28(10) . . ?
N3 Sn1 N5 81.14(10) . . ?
N1 Sn1 N5 133.87(10) . . ?
N7 Sn1 Fe1 111.58(7) . . ?
N3 Sn1 Fe1 114.27(7) . . ?
N1 Sn1 Fe1 113.50(7) . . ?
N5 Sn1 Fe1 112.61(7) . . ?
C51 Fe1 C49 95.86(16) . . ?
C51 Fe1 C50 119.45(17) . . ?
C49 Fe1 C50 92.15(16) . . ?
C51 Fe1 C52 116.14(17) . . ?
C49 Fe1 C52 95.09(17) . . ?
C50 Fe1 C52 122.71(19) . . ?
C51 Fe1 Sn1 85.90(10) . . ?
C49 Fe1 Sn1 176.44(11) . . ?
C50 Fe1 Sn1 84.29(11) . . ?
C52 Fe1 Sn1 86.89(12) . . ?
C1 N1 C8 108.2(3) . . ?
C1 N1 Sn1 122.5(2) . . ?
C8 N1 Sn1 123.6(2) . . ?
C9 N2 C8 123.7(3) . . ?
C16 N3 C9 108.2(3) . . ?
C16 N3 Sn1 124.9(2) . . ?
C9 N3 Sn1 124.8(2) . . ?
C17 N4 C16 122.8(3) . . ?
C17 N5 C24 109.1(3) . . ?
C17 N5 Sn1 124.0(2) . . ?
C24 N5 Sn1 123.5(2) . . ?
C24 N6 C25 122.5(3) . . ?
C25 N7 C32 108.2(3) . . ?
C25 N7 Sn1 123.3(2) . . ?
C32 N7 Sn1 122.4(2) . . ?
C32 N8 C1 122.5(3) . . ?
N8 C1 N1 127.8(3) . . ?
N8 C1 C2 123.6(3) . . ?
N1 C1 C2 108.6(3) . . ?
C7 C2 C3 121.3(3) . . ?
C7 C2 C1 107.0(3) . . ?
C3 C2 C1 131.6(3) . . ?
C4 C3 C2 117.3(3) . . ?
C3 C4 C5 121.3(3) . . ?
C6 C5 C4 121.2(3) . . ?
C5 C6 C7 118.3(3) . . ?
C6 C7 C2 120.4(3) . . ?
C6 C7 C8 132.2(3) . . ?
C2 C7 C8 107.3(3) . . ?
N2 C8 N1 127.1(3) . . ?
N2 C8 C7 124.1(3) . . ?
N1 C8 C7 108.8(3) . . ?
N2 C9 N3 127.6(3) . . ?
N2 C9 C10 123.9(3) . . ?
N3 C9 C10 108.5(3) . . ?
C11 C10 C15 120.6(3) . . ?
C11 C10 C9 132.0(3) . . ?
C15 C10 C9 107.3(3) . . ?
C12 C11 C10 117.7(3) . . ?
C11 C12 C13 121.6(3) . . ?
C14 C13 C12 120.4(4) . . ?
C13 C14 C15 118.6(3) . . ?
C14 C15 C10 121.0(3) . . ?
C14 C15 C16 132.0(3) . . ?
C10 C15 C16 106.9(3) . . ?
N4 C16 N3 127.6(3) . . ?
N4 C16 C15 123.3(3) . . ?
N3 C16 C15 109.1(3) . . ?
N4 C17 N5 127.9(3) . . ?
N4 C17 C18 123.4(3) . . ?
N5 C17 C18 108.5(3) . . ?
C23 C18 C19 121.7(3) . . ?
C23 C18 C17 107.1(3) . . ?
C19 C18 C17 131.1(3) . . ?
C20 C19 C18 116.9(4) . . ?
C19 C20 C21 121.7(3) . . ?
C22 C21 C20 121.5(3) . . ?
C21 C22 C23 117.5(3) . . ?
C18 C23 C22 120.7(3) . . ?
C18 C23 C24 107.7(3) . . ?
C22 C23 C24 131.5(3) . . ?
N6 C24 N5 128.6(3) . . ?
N6 C24 C23 123.8(3) . . ?
N5 C24 C23 107.6(3) . . ?
N6 C25 N7 127.5(3) . . ?
N6 C25 C26 123.3(3) . . ?
N7 C25 C26 109.2(3) . . ?
C27 C26 C31 120.2(3) . . ?
C27 C26 C25 132.7(3) . . ?
C31 C26 C25 107.0(3) . . ?
C28 C27 C26 118.2(3) . . ?
C27 C28 C29 121.4(3) . . ?
C30 C29 C28 120.9(4) . . ?
C29 C30 C31 117.8(3) . . ?
C30 C31 C26 121.3(3) . . ?
C30 C31 C32 131.6(3) . . ?
C26 C31 C32 107.0(3) . . ?
N8 C32 N7 128.2(3) . . ?
N8 C32 C31 123.2(3) . . ?
N7 C32 C31 108.6(3) . . ?
O1 C49 Fe1 179.0(3) . . ?
O2 C50 Fe1 177.8(3) . . ?
O3 C51 Fe1 177.6(3) . . ?
O4 C52 Fe1 177.6(4) . . ?
C37 N9 C41 111.7(3) . . ?
C37 N9 C45 106.0(3) . . ?
C41 N9 C45 111.4(3) . . ?
C37 N9 C33 110.9(3) . . ?
C41 N9 C33 105.7(3) . . ?
C45 N9 C33 111.2(3) . . ?
C34 C33 N9 116.6(3) . . ?
C33 C34 C35 109.2(3) . . ?
C36 C35 C34 112.5(4) . . ?
N9 C37 C38A 116.4(3) . . ?
C39A C38A C37 110.5(3) . . ?
C40A C39A C38A 116.1(5) . . ?
C42 C41 N9 116.0(3) . . ?
C41 C42 C43 109.4(3) . . ?
C44 C43 C42 111.5(3) . . ?
C46 C45 N9 115.9(3) . . ?
C45 C46 C47 109.2(3) . . ?
C46 C47 C48 112.2(3) . . ?
C40B C39B C38B 136.2(9) . . ?

loop_
_geom_bond_atom_site_label_1
_geom_bond_atom_site_label_2
_geom_bond_distance
_geom_bond_site_symmetry_2
_geom_bond_publ_flag
Sn1 N7 2.139(3) . ?
Sn1 N3 2.142(3) . ?
Sn1 N1 2.143(3) . ?
Sn1 N5 2.148(3) . ?
Sn1 Fe1 2.4978(5) . ?
Fe1 C51 1.777(4) . ?
Fe1 C49 1.780(4) . ?
Fe1 C50 1.781(3) . ?
Fe1 C52 1.791(4) . ?
O1 C49 1.149(4) . ?
O2 C50 1.153(4) . ?
O3 C51 1.160(4) . ?
O4 C52 1.146(5) . ?
N1 C1 1.384(4) . ?
N1 C8 1.399(4) . ?
N2 C9 1.327(4) . ?
N2 C8 1.334(5) . ?
N3 C16 1.386(4) . ?
N3 C9 1.397(4) . ?
N4 C17 1.329(4) . ?
N4 C16 1.337(4) . ?
N5 C17 1.383(5) . ?
N5 C24 1.395(4) . ?
N6 C24 1.330(5) . ?
N6 C25 1.336(4) . ?
N7 C25 1.391(4) . ?
N7 C32 1.392(4) . ?
N8 C32 1.325(4) . ?
N8 C1 1.336(4) . ?
C1 C2 1.450(4) . ?
C2 C7 1.403(5) . ?
C2 C3 1.404(5) . ?
C3 C4 1.391(5) . ?
C4 C5 1.403(6) . ?
C5 C6 1.380(5) . ?
C6 C7 1.401(4) . ?
C7 C8 1.433(5) . ?
C9 C10 1.439(5) . ?
C10 C11 1.401(5) . ?
C10 C15 1.409(5) . ?
C11 C12 1.386(5) . ?
C12 C13 1.408(5) . ?
C13 C14 1.386(5) . ?
C14 C15 1.387(5) . ?
C15 C16 1.439(5) . ?
C17 C18 1.445(4) . ?
C18 C23 1.397(5) . ?
C18 C19 1.402(5) . ?
C19 C20 1.391(5) . ?
C20 C21 1.398(6) . ?
C21 C22 1.387(5) . ?
C22 C23 1.407(4) . ?
C23 C24 1.449(5) . ?
C25 C26 1.446(5) . ?
C26 C27 1.401(5) . ?
C26 C31 1.404(5) . ?
C27 C28 1.379(6) . ?
C28 C29 1.405(5) . ?
C29 C30 1.386(5) . ?
C30 C31 1.396(5) . ?
C31 C32 1.457(5) . ?
N9 C37 1.521(5) . ?
N9 C41 1.522(4) . ?
N9 C45 1.523(4) . ?
N9 C33 1.525(4) . ?
C33 C34 1.518(5) . ?
C34 C35 1.540(5) . ?
C35 C36 1.518(7) . ?
C37 C38A 1.524(6) . ?
C38A C39A 1.510(6) . ?
C39A C40A 1.407(9) . ?
C41 C42 1.520(5) . ?
C42 C43 1.533(5) . ?
C43 C44 1.503(5) . ?
C45 C46 1.519(5) . ?
C46 C47 1.520(5) . ?
C47 C48 1.523(6) . ?
C38B C39B 1.510(6) . ?
C39B C40B 1.450(19) . ?
